data_7055748
loop_
_publ_author_name
'Yao, Zi-Jian'
'Li, Kuan'
'Zhang, Jian-Yong'
'Deng, Wei'

_publ_section_title
;
 [NO]- and [NN]-coordination mode rhodium complexes based on a flexible
 ligand: synthesis, reactivity and catalytic activity
;
_journal_issue 10
_journal_name_full 'New J. Chem.'
_journal_page_first 8753
_journal_paper_doi 10.1039/C6NJ02416E
_journal_volume 40
_journal_year 2016
_chemical_formula_sum 'C16 H19 B F4 N3 O Rh'
_chemical_formula_weight 459.06
_chemical_name_systematic
; 
 ? 
;
_space_group_IT_number 14
_symmetry_cell_setting monoclinic
_symmetry_space_group_name_Hall '-P 2ybc'
_symmetry_space_group_name_H-M 'P 1 21/c 1'
_atom_sites_solution_hydrogens geom
_atom_sites_solution_primary direct
_atom_sites_solution_secondary difmap
_audit_creation_method SHELXL-97
_audit_update_record
;
2016-04-20 deposited with the CCDC.
2016-08-31 downloaded from the CCDC.
;
_cell_angle_alpha 90.00
_cell_angle_beta 91.2636(5)
_cell_angle_gamma 90.00
_cell_formula_units_Z 4
_cell_length_a 11.3846(4)
_cell_length_b 11.2191(4)
_cell_length_c 13.1581(5)
_cell_measurement_reflns_used 9939
_cell_measurement_temperature 100(2)
_cell_measurement_theta_max 28.28
_cell_measurement_theta_min 2.39
_cell_volume 1680.21(11)
_computing_cell_refinement 'Bruker SAINT'
_computing_data_collection 'Bruker APEX2'
_computing_data_reduction 'Bruker SAINT'
_computing_molecular_graphics 'Bruker SHELXTL'
_computing_publication_material 'Bruker SHELXTL'
_computing_structure_refinement 'SHELXL-97 (Sheldrick, 2008)'
_computing_structure_solution 'SHELXS-97 (Sheldrick, 2008)'
_diffrn_ambient_temperature 100(2)
_diffrn_measured_fraction_theta_full 1.000
_diffrn_measured_fraction_theta_max 1.000
_diffrn_measurement_device_type 'Bruker APEX-II CCD'
_diffrn_measurement_method '\w scans'
_diffrn_radiation_monochromator graphite
_diffrn_radiation_source 'fine-focus sealed tube'
_diffrn_radiation_type MoK\a
_diffrn_radiation_wavelength 0.71073
_diffrn_reflns_av_R_equivalents 0.0277
_diffrn_reflns_av_sigmaI/netI 0.0180
_diffrn_reflns_limit_h_max 15
_diffrn_reflns_limit_h_min -15
_diffrn_reflns_limit_k_max 14
_diffrn_reflns_limit_k_min -14
_diffrn_reflns_limit_l_max 17
_diffrn_reflns_limit_l_min -17
_diffrn_reflns_number 25889
_diffrn_reflns_theta_full 28.29
_diffrn_reflns_theta_max 28.29
_diffrn_reflns_theta_min 1.79
_exptl_absorpt_coefficient_mu 1.069
_exptl_absorpt_correction_T_max 0.8561
_exptl_absorpt_correction_T_min 0.7261
_exptl_absorpt_correction_type multi-scan
_exptl_absorpt_process_details SADABS
_exptl_crystal_colour red
_exptl_crystal_density_diffrn 1.815
_exptl_crystal_density_method 'not measured'
_exptl_crystal_description block
_exptl_crystal_F_000 920
_exptl_crystal_size_max 0.32
_exptl_crystal_size_mid 0.19
_exptl_crystal_size_min 0.15
_refine_diff_density_max 0.398
_refine_diff_density_min -0.353
_refine_diff_density_rms 0.064
_refine_ls_extinction_method none
_refine_ls_goodness_of_fit_ref 1.071
_refine_ls_hydrogen_treatment mixed
_refine_ls_matrix_type full
_refine_ls_number_parameters 266
_refine_ls_number_reflns 4177
_refine_ls_number_restraints 25
_refine_ls_restrained_S_all 1.082
_refine_ls_R_factor_all 0.0237
_refine_ls_R_factor_gt 0.0204
_refine_ls_shift/su_max 0.002
_refine_ls_shift/su_mean 0.000
_refine_ls_structure_factor_coef Fsqd
_refine_ls_weighting_details 'calc w=1/[\s^2^(Fo^2^)+(0.0204P)^2^+1.2593P] where P=(Fo^2^+2Fc^2^)/3'
_refine_ls_weighting_scheme calc
_refine_ls_wR_factor_gt 0.0482
_refine_ls_wR_factor_ref 0.0502
_reflns_number_gt 3782
_reflns_number_total 4177
_reflns_threshold_expression >2sigma(I)
_cod_data_source_file c6nj02416e2.cif
_cod_data_source_block 14tnd1h
_cod_depositor_comments
;
The following automatic conversions were performed:

'_symmetry_cell_setting' value 'Monoclinic' changed to 'monoclinic'
according to
/usr/data/users/saulius/crontab/automatic-downloads/rss-feeds/RSC/lib/dictionaries/cif_core.dic
dictionary named 'cif_core.dic' version 2.4.2 from 2011-04-26.

Automatic conversion script
Id: cif_fix_values 4268 2015-11-12 08:31:59Z antanas 

 Adding full bibliography for 7055748--7055749.cif.
;
_cod_original_sg_symbol_H-M 'P 21/c'
_cod_database_code 7055748

loop_
_symmetry_equiv_pos_as_xyz
'x, y, z'
'-x, y+1/2, -z+1/2'
'-x, -y, -z'
'x, -y-1/2, z-1/2'

loop_
_atom_site_label
_atom_site_type_symbol
_atom_site_fract_x
_atom_site_fract_y
_atom_site_fract_z
_atom_site_U_iso_or_equiv
_atom_site_adp_type
_atom_site_occupancy
_atom_site_symmetry_multiplicity
_atom_site_calc_flag
_atom_site_refinement_flags
_atom_site_disorder_assembly
_atom_site_disorder_group
Rh1 Rh 0.248206(11) 0.784260(11) 0.411031(10) 0.01498(5) Uani 1 1 d . . .
O1 O 0.38060(10) 0.66525(11) 0.36695(9) 0.0167(2) Uani 1 1 d . . .
N1 N 0.38974(12) 0.83465(13) 0.50142(11) 0.0167(3) Uani 1 1 d . . .
N2 N 0.48669(12) 0.76233(12) 0.48918(11) 0.0150(3) Uani 1 1 d . . .
N3 N 0.53173(13) 0.48483(13) 0.34624(11) 0.0166(3) Uani 1 1 d D . .
H3N H 0.4637(14) 0.4737(19) 0.3202(15) 0.020 Uiso 1 1 d D . .
C1 C 0.57467(15) 0.79470(16) 0.55612(13) 0.0192(3) Uani 1 1 d . . .
H1 H 0.6498 0.7584 0.5630 0.023 Uiso 1 1 calc R . .
C2 C 0.53477(16) 0.88839(16) 0.61100(13) 0.0219(4) Uani 1 1 d . . .
H2 H 0.5763 0.9307 0.6630 0.026 Uiso 1 1 calc R . .
C3 C 0.41928(16) 0.90993(16) 0.57508(13) 0.0198(3) Uani 1 1 d . . .
H3 H 0.3693 0.9704 0.6003 0.024 Uiso 1 1 calc R . .
C4 C 0.47401(14) 0.66937(15) 0.41823(12) 0.0147(3) Uani 1 1 d . . .
C5 C 0.56181(14) 0.57977(14) 0.40787(12) 0.0148(3) Uani 1 1 d . . .
C6 C 0.67658(15) 0.56009(16) 0.44322(14) 0.0197(3) Uani 1 1 d . . .
H6 H 0.7213 0.6107 0.4871 0.024 Uiso 1 1 calc R . .
C7 C 0.71332(16) 0.45225(16) 0.40208(14) 0.0214(4) Uani 1 1 d . . .
H7 H 0.7879 0.4159 0.4129 0.026 Uiso 1 1 calc R . .
C8 C 0.62154(15) 0.40755(16) 0.34247(13) 0.0188(3) Uani 1 1 d . . .
H8 H 0.6221 0.3349 0.3054 0.023 Uiso 1 1 calc R . .
C9 C 0.13014(15) 0.75589(16) 0.28407(13) 0.0198(3) Uani 1 1 d . . .
H9 H 0.1687 0.7252 0.2217 0.024 Uiso 1 1 calc R . .
C10 C 0.11159(15) 0.66946(16) 0.35837(14) 0.0204(3) Uani 1 1 d . . .
H10 H 0.1384 0.5877 0.3395 0.025 Uiso 1 1 calc R . .
C11 C 0.01051(15) 0.67161(17) 0.43141(14) 0.0230(4) Uani 1 1 d . . .
H11A H 0.0234 0.6091 0.4836 0.028 Uiso 1 1 calc R . .
H11B H -0.0632 0.6524 0.3936 0.028 Uiso 1 1 calc R . .
C12 C -0.00365(16) 0.79256(17) 0.48460(14) 0.0220(4) Uani 1 1 d . . .
H12A H -0.0614 0.8413 0.4455 0.026 Uiso 1 1 calc R . .
H12B H -0.0353 0.7793 0.5532 0.026 Uiso 1 1 calc R . .
C13 C 0.11139(15) 0.86124(16) 0.49472(13) 0.0191(3) Uani 1 1 d . . .
H13 H 0.1344 0.8815 0.5664 0.023 Uiso 1 1 calc R . .
C14 C 0.15119(15) 0.94347(15) 0.42289(13) 0.0189(3) Uani 1 1 d . . .
H14 H 0.1968 1.0115 0.4530 0.023 Uiso 1 1 calc R . .
C15 C 0.08977(16) 0.97251(16) 0.32245(14) 0.0220(4) Uani 1 1 d . . .
H15A H 0.1444 1.0175 0.2792 0.026 Uiso 1 1 calc R . .
H15B H 0.0212 1.0242 0.3353 0.026 Uiso 1 1 calc R . .
C16 C 0.04798(15) 0.86050(17) 0.26514(13) 0.0217(4) Uani 1 1 d . . .
H16A H -0.0318 0.8391 0.2873 0.026 Uiso 1 1 calc R . .
H16B H 0.0435 0.8777 0.1914 0.026 Uiso 1 1 calc R . .
B1 B 0.29280(18) 0.33649(19) 0.22528(16) 0.0219(4) Uani 1 1 d . . .
F1 F 0.41393(10) 0.32549(12) 0.20981(9) 0.0312(3) Uani 1 1 d . A .
F2 F 0.2472(6) 0.3589(10) 0.1289(5) 0.0347(14) Uani 0.57(3) 1 d PU A 1
F3 F 0.2461(13) 0.2326(11) 0.2605(10) 0.038(2) Uani 0.57(3) 1 d P A 1
F4 F 0.2808(9) 0.4271(11) 0.2896(12) 0.046(2) Uani 0.57(3) 1 d PU A 1
F2' F 0.2296(7) 0.3997(14) 0.1491(8) 0.0355(19) Uani 0.43(3) 1 d PU A 2
F3' F 0.2436(17) 0.2284(13) 0.2445(14) 0.036(3) Uani 0.43(3) 1 d P A 2
F4' F 0.2786(12) 0.4091(12) 0.3163(7) 0.0295(15) Uani 0.43(3) 1 d PU A 2

loop_
_atom_site_aniso_label
_atom_site_aniso_U_11
_atom_site_aniso_U_22
_atom_site_aniso_U_33
_atom_site_aniso_U_23
_atom_site_aniso_U_13
_atom_site_aniso_U_12
Rh1 0.01184(7) 0.01530(7) 0.01776(7) -0.00298(5) -0.00094(5) 0.00100(5)
O1 0.0131(5) 0.0182(6) 0.0188(6) -0.0029(5) -0.0004(4) 0.0009(4)
N1 0.0153(6) 0.0154(7) 0.0193(7) -0.0005(5) 0.0005(5) 0.0014(5)
N2 0.0136(6) 0.0153(7) 0.0161(7) -0.0013(5) 0.0002(5) 0.0004(5)
N3 0.0169(7) 0.0162(7) 0.0167(7) -0.0003(5) -0.0003(5) 0.0007(5)
C1 0.0177(8) 0.0232(9) 0.0164(8) -0.0010(7) -0.0034(6) -0.0016(6)
C2 0.0227(9) 0.0237(9) 0.0190(8) -0.0041(7) -0.0036(7) -0.0022(7)
C3 0.0229(8) 0.0175(8) 0.0189(8) -0.0027(7) 0.0006(7) 0.0002(7)
C4 0.0142(7) 0.0157(8) 0.0141(7) 0.0014(6) 0.0016(6) -0.0024(6)
C5 0.0153(7) 0.0151(7) 0.0141(7) 0.0021(6) 0.0012(6) -0.0015(6)
C6 0.0155(8) 0.0206(8) 0.0230(8) -0.0006(7) -0.0005(6) -0.0013(6)
C7 0.0174(8) 0.0214(9) 0.0255(9) 0.0030(7) 0.0019(7) 0.0040(7)
C8 0.0206(8) 0.0174(8) 0.0185(8) 0.0014(6) 0.0041(6) 0.0023(6)
C9 0.0154(8) 0.0245(9) 0.0194(8) -0.0070(7) -0.0019(6) -0.0014(7)
C10 0.0148(8) 0.0195(8) 0.0268(9) -0.0059(7) -0.0031(7) -0.0018(6)
C11 0.0166(8) 0.0244(9) 0.0280(9) 0.0030(7) 0.0003(7) -0.0028(7)
C12 0.0163(8) 0.0285(10) 0.0212(9) 0.0033(7) 0.0031(7) 0.0029(7)
C13 0.0179(8) 0.0217(8) 0.0177(8) -0.0027(7) 0.0009(6) 0.0063(6)
C14 0.0173(8) 0.0167(8) 0.0226(8) -0.0039(7) 0.0001(6) 0.0047(6)
C15 0.0223(9) 0.0221(9) 0.0214(9) 0.0015(7) 0.0003(7) 0.0036(7)
C16 0.0172(8) 0.0293(9) 0.0186(8) 0.0012(7) -0.0017(6) 0.0009(7)
B1 0.0205(9) 0.0232(10) 0.0216(10) 0.0001(8) -0.0052(8) -0.0033(8)
F1 0.0208(5) 0.0440(7) 0.0289(6) -0.0127(5) 0.0019(5) -0.0050(5)
F2 0.0268(16) 0.046(3) 0.0313(18) 0.0113(18) -0.0119(12) -0.0083(17)
F3 0.032(3) 0.040(5) 0.042(3) 0.020(3) -0.010(2) -0.012(3)
F4 0.0246(17) 0.044(4) 0.071(5) -0.037(4) -0.001(3) 0.004(2)
F2' 0.025(2) 0.047(4) 0.034(3) 0.019(2) -0.0116(17) -0.012(2)
F3' 0.035(5) 0.016(4) 0.057(6) -0.012(4) 0.011(4) -0.006(3)
F4' 0.029(2) 0.032(3) 0.027(3) -0.012(2) -0.002(2) 0.0098(19)

loop_
_atom_type_symbol
_atom_type_description
_atom_type_scat_dispersion_real
_atom_type_scat_dispersion_imag
_atom_type_scat_source
C C 0.0033 0.0016 'International Tables Vol C Tables 4.2.6.8 and 6.1.1.4'
H H 0.0000 0.0000 'International Tables Vol C Tables 4.2.6.8 and 6.1.1.4'
B B 0.0013 0.0007 'International Tables Vol C Tables 4.2.6.8 and 6.1.1.4'
N N 0.0061 0.0033 'International Tables Vol C Tables 4.2.6.8 and 6.1.1.4'
O O 0.0106 0.0060 'International Tables Vol C Tables 4.2.6.8 and 6.1.1.4'
F F 0.0171 0.0103 'International Tables Vol C Tables 4.2.6.8 and 6.1.1.4'
Rh Rh -1.1178 0.9187 'International Tables Vol C Tables 4.2.6.8 and 6.1.1.4'

loop_
_geom_angle_atom_site_label_1
_geom_angle_atom_site_label_2
_geom_angle_atom_site_label_3
_geom_angle
N1 Rh1 O1 77.14(5)
N1 Rh1 C14 97.42(6)
O1 Rh1 C14 159.66(6)
N1 Rh1 C13 99.39(6)
O1 Rh1 C13 160.74(6)
C14 Rh1 C13 38.84(7)
N1 Rh1 C10 155.84(6)
O1 Rh1 C10 92.82(6)
C14 Rh1 C10 99.03(7)
C13 Rh1 C10 82.81(7)
N1 Rh1 C9 163.53(6)
O1 Rh1 C9 97.56(6)
C14 Rh1 C9 82.12(7)
C13 Rh1 C9 90.58(7)
C10 Rh1 C9 38.19(7)
C4 O1 Rh1 115.75(11)
C3 N1 N2 105.62(13)
C3 N1 Rh1 141.32(12)
N2 N1 Rh1 112.83(10)
C1 N2 N1 110.14(13)
C1 N2 C4 133.46(14)
N1 N2 C4 116.26(13)
C8 N3 C5 109.97(14)
C8 N3 H3N 125.3(14)
C5 N3 H3N 124.4(14)
C2 C1 N2 107.38(15)
C2 C1 H1 126.3
N2 C1 H1 126.3
C1 C2 C3 105.96(15)
C1 C2 H2 127.0
C3 C2 H2 127.0
N1 C3 C2 110.89(15)
N1 C3 H3 124.6
C2 C3 H3 124.6
O1 C4 N2 117.44(14)
O1 C4 C5 120.86(15)
N2 C4 C5 121.64(14)
N3 C5 C6 107.02(14)
N3 C5 C4 115.83(14)
C6 C5 C4 137.14(16)
C7 C6 C5 107.15(15)
C7 C6 H6 126.4
C5 C6 H6 126.4
C8 C7 C6 107.75(15)
C8 C7 H7 126.1
C6 C7 H7 126.1
N3 C8 C7 108.10(15)
N3 C8 H8 126.0
C7 C8 H8 126.0
C10 C9 C16 123.35(16)
C10 C9 Rh1 70.10(10)
C16 C9 Rh1 112.73(12)
C10 C9 H9 114.3
C16 C9 H9 114.3
Rh1 C9 H9 114.3
C9 C10 C11 124.16(16)
C9 C10 Rh1 71.72(10)
C11 C10 Rh1 110.14(12)
C9 C10 H10 114.3
C11 C10 H10 114.3
Rh1 C10 H10 114.3
C10 C11 C12 113.05(15)
C10 C11 H11A 109.0
C12 C11 H11A 109.0
C10 C11 H11B 109.0
C12 C11 H11B 109.0
H11A C11 H11B 107.8
C13 C12 C11 112.83(14)
C13 C12 H12A 109.0
C11 C12 H12A 109.0
C13 C12 H12B 109.0
C11 C12 H12B 109.0
H12A C12 H12B 107.8
C14 C13 C12 124.31(15)
C14 C13 Rh1 70.41(10)
C12 C13 Rh1 112.97(12)
C14 C13 H13 113.9
C12 C13 H13 113.9
Rh1 C13 H13 113.9
C13 C14 C15 125.35(16)
C13 C14 Rh1 70.75(10)
C15 C14 Rh1 110.48(11)
C13 C14 H14 114.0
C15 C14 H14 114.0
Rh1 C14 H14 114.0
C14 C15 C16 112.57(15)
C14 C15 H15A 109.1
C16 C15 H15A 109.1
C14 C15 H15B 109.1
C16 C15 H15B 109.1
H15A C15 H15B 107.8
C9 C16 C15 111.65(14)
C9 C16 H16A 109.3
C15 C16 H16A 109.3
C9 C16 H16B 109.3
C15 C16 H16B 109.3
H16A C16 H16B 108.0
F4 B1 F3 112.9(7)
F4 B1 F2 113.8(4)
F3 B1 F2 109.0(6)
F4 B1 F1 105.9(5)
F3 B1 F1 111.4(6)
F2 B1 F1 103.5(4)
F3' B1 F1 111.0(7)
F3' B1 F2' 111.9(8)
F1 B1 F2' 115.3(4)
F3' B1 F4' 106.9(8)
F1 B1 F4' 107.1(6)
F2' B1 F4' 103.8(8)

loop_
_geom_bond_atom_site_label_1
_geom_bond_atom_site_label_2
_geom_bond_distance
Rh1 N1 2.0606(14)
Rh1 O1 2.1047(11)
Rh1 C14 2.1076(16)
Rh1 C13 2.1120(16)
Rh1 C10 2.1237(17)
Rh1 C9 2.1447(17)
O1 C4 1.2476(19)
N1 C3 1.323(2)
N1 N2 1.3822(19)
N2 C1 1.368(2)
N2 C4 1.405(2)
N3 C8 1.342(2)
N3 C5 1.377(2)
N3 H3N 0.849(15)
C1 C2 1.359(2)
C1 H1 0.9500
C2 C3 1.408(2)
C2 H2 0.9500
C3 H3 0.9500
C4 C5 1.426(2)
C5 C6 1.395(2)
C6 C7 1.394(2)
C6 H6 0.9500
C7 C8 1.386(3)
C7 H7 0.9500
C8 H8 0.9500
C9 C10 1.396(3)
C9 C16 1.518(3)
C9 H9 1.0000
C10 C11 1.516(2)
C10 H10 1.0000
C11 C12 1.537(3)
C11 H11A 0.9900
C11 H11B 0.9900
C12 C13 1.523(2)
C12 H12A 0.9900
C12 H12B 0.9900
C13 C14 1.403(2)
C13 H13 1.0000
C14 C15 1.517(2)
C14 H14 1.0000
C15 C16 1.536(3)
C15 H15A 0.9900
C15 H15B 0.9900
C16 H16A 0.9900
C16 H16B 0.9900
B1 F4 1.332(10)
B1 F3' 1.362(18)
B1 F3 1.366(14)
B1 F2 1.382(5)
B1 F1 1.404(2)
B1 F2' 1.413(7)
B1 F4' 1.460(12)
